data_4305739
loop_
_publ_author_name
'Zheng-Ming Hao'
'Rui-Qin Fang'
'Hai-Shun Wu'
'Xian-Ming Zhang'

_publ_contact_author
;
      'Zhang, Xian-Ming'
      School of Chemistry & Material Science
      Shanxi Normal University
      Linfen 041004
      Shanxi Province
      P. R. China
;
_publ_contact_author_email zhangxm@dns.sxnu.edu.cn
_publ_contact_author_fax 86-357-2051402
_publ_contact_author_phone 86-357-2051402
_publ_section_title
;
Cu6S4 Cluster Based Twelve-Connected Face-Centered Cubic and
Cu19I4S12 Cluster Based Fourteen-Connected Body-Centered Cubic Topological
Coordination Polymers
;
_journal_name_full 'Inorganic Chemistry'
_journal_page_first 8197
_journal_page_last 8203
_journal_paper_doi 10.1021/ic800709w
_journal_volume 47
_journal_year 2008
_chemical_formula_sum 'C60 H51 Cu19 I4 N12 S15'
_chemical_formula_weight 3135.89
_chemical_name_systematic
; 
 ? 
;
_space_group_IT_number 197
_symmetry_cell_setting cubic
_symmetry_space_group_name_Hall 'I 2 2 3'
_symmetry_space_group_name_H-M 'I 2 3'
_atom_sites_solution_hydrogens geom
_atom_sites_solution_primary direct
_atom_sites_solution_secondary difmap
_audit_creation_method SHELXL-97
_cell_angle_alpha 90.00
_cell_angle_beta 90.00
_cell_angle_gamma 90.00
_cell_formula_units_Z 2
_cell_length_a 15.9737(4)
_cell_length_b 15.9737(4)
_cell_length_c 15.9737(4)
_cell_measurement_temperature 298(2)
_cell_volume 4075.83(18)
_computing_cell_refinement 'SMART (Bruker, 2001)'
_computing_data_collection 'SMART (Bruker, 2001)'
_computing_data_reduction 'SAINT (Bruker, 2001)'
_computing_molecular_graphics 'ORTEP-II (Johnson, 1976)'
_computing_publication_material 'SHELXL-97 (Sheldrick, 1997)'
_computing_structure_refinement 'SHELXL-97 (Sheldrick, 1997)'
_computing_structure_solution 'SHELXS-97 (Sheldrick, 1990)'
_diffrn_ambient_temperature 298(2)
_diffrn_measured_fraction_theta_full 0.999
_diffrn_measured_fraction_theta_max 0.999
_diffrn_measurement_device_type 'Bruker Apex CCD Diffractometer'
_diffrn_measurement_method '\f and \w scan'
_diffrn_radiation_monochromator graphite
_diffrn_radiation_source 'fine-focus sealed tube'
_diffrn_radiation_type MoK\a
_diffrn_radiation_wavelength 0.71073
_diffrn_reflns_av_R_equivalents 0.0406
_diffrn_reflns_av_sigmaI/netI 0.0286
_diffrn_reflns_limit_h_max 20
_diffrn_reflns_limit_h_min -17
_diffrn_reflns_limit_k_max 19
_diffrn_reflns_limit_k_min -20
_diffrn_reflns_limit_l_max 20
_diffrn_reflns_limit_l_min -15
_diffrn_reflns_number 10441
_diffrn_reflns_theta_full 26.98
_diffrn_reflns_theta_max 26.98
_diffrn_reflns_theta_min 1.80
_diffrn_standards_decay_% 0
_diffrn_standards_interval_count 0
_diffrn_standards_number 0
_exptl_absorpt_coefficient_mu 6.785
_exptl_absorpt_correction_T_max 0.8223
_exptl_absorpt_correction_T_min 0.6863
_exptl_absorpt_correction_type empirical
_exptl_absorpt_process_details 'SADABS, Sheldrick 1996'
_exptl_crystal_colour yellow
_exptl_crystal_density_diffrn 2.555
_exptl_crystal_density_method 'not measured'
_exptl_crystal_description block
_exptl_crystal_F_000 2996
_exptl_crystal_size_max 0.06
_exptl_crystal_size_mid 0.04
_exptl_crystal_size_min 0.03
_refine_diff_density_max 1.392
_refine_diff_density_min -0.479
_refine_diff_density_rms 0.159
_refine_ls_abs_structure_details 'Flack H D (1983), Acta Cryst. A39, 876-881'
_refine_ls_abs_structure_Flack 0.07(4)
_refine_ls_extinction_method none
_refine_ls_goodness_of_fit_ref 1.121
_refine_ls_hydrogen_treatment constr
_refine_ls_matrix_type full
_refine_ls_number_parameters 85
_refine_ls_number_reflns 1499
_refine_ls_number_restraints 0
_refine_ls_restrained_S_all 1.121
_refine_ls_R_factor_all 0.0377
_refine_ls_R_factor_gt 0.0366
_refine_ls_shift/su_max 0.001
_refine_ls_shift/su_mean 0.000
_refine_ls_structure_factor_coef Fsqd
_refine_ls_weighting_details 'calc w=1/[\s^2^(Fo^2^)+(0.0381P)^2^+43.6871P] where P=(Fo^2^+2Fc^2^)/3'
_refine_ls_weighting_scheme calc
_refine_ls_wR_factor_gt 0.0904
_refine_ls_wR_factor_ref 0.0912
_reflns_number_gt 1469
_reflns_number_total 1499
_reflns_threshold_expression >2sigma(I)
_cod_data_source_file ic800709w_si_001_1.cif
_cod_data_source_block 2
_cod_database_code 4305739

loop_
_symmetry_equiv_pos_as_xyz
'x, y, z'
'-x, -y, z'
'-x, y, -z'
'x, -y, -z'
'z, x, y'
'z, -x, -y'
'-z, -x, y'
'-z, x, -y'
'y, z, x'
'-y, z, -x'
'y, -z, -x'
'-y, -z, x'
'x+1/2, y+1/2, z+1/2'
'-x+1/2, -y+1/2, z+1/2'
'-x+1/2, y+1/2, -z+1/2'
'x+1/2, -y+1/2, -z+1/2'
'z+1/2, x+1/2, y+1/2'
'z+1/2, -x+1/2, -y+1/2'
'-z+1/2, -x+1/2, y+1/2'
'-z+1/2, x+1/2, -y+1/2'
'y+1/2, z+1/2, x+1/2'
'-y+1/2, z+1/2, -x+1/2'
'y+1/2, -z+1/2, -x+1/2'
'-y+1/2, -z+1/2, x+1/2'

loop_
_atom_site_label
_atom_site_type_symbol
_atom_site_fract_x
_atom_site_fract_y
_atom_site_fract_z
_atom_site_U_iso_or_equiv
_atom_site_adp_type
_atom_site_occupancy
_atom_site_symmetry_multiplicity
_atom_site_calc_flag
_atom_site_refinement_flags
_atom_site_disorder_assembly
_atom_site_disorder_group
Cu1 Cu 0.0000 1.0000 1.0000 0.0330(8) Uani 1 12 d S . .
Cu2 Cu 0.16735(6) 1.01483(6) 0.80463(6) 0.0286(2) Uani 1 1 d . . .
I1 I 0.09396(3) 0.90604(3) 0.90604(3) 0.01604(17) Uani 1 3 d S . .
S1 S 0.40458(13) 0.76563(10) 0.57252(10) 0.0182(3) Uani 1 1 d . . .
N1 N 0.2419(4) 0.9440(4) 0.7257(4) 0.0234(13) Uani 1 1 d . . .
C1 C 0.3451(4) 0.8382(4) 0.6304(4) 0.0210(15) Uani 1 1 d . . .
C2 C 0.2925(5) 0.8956(4) 0.5932(5) 0.0278(16) Uani 1 1 d . . .
H2A H 0.2914 0.9007 0.5352 0.033 Uiso 1 1 calc R . .
C3 C 0.2416(5) 0.9457(5) 0.6420(5) 0.0308(18) Uani 1 1 d . . .
H3A H 0.2051 0.9824 0.6153 0.037 Uiso 1 1 calc R . .
C4 C 0.2939(5) 0.8896(5) 0.7613(5) 0.0269(16) Uani 1 1 d . . .
H4A H 0.2962 0.8882 0.8195 0.032 Uiso 1 1 calc R . .
C5 C 0.3444(5) 0.8352(5) 0.7177(5) 0.0253(15) Uani 1 1 d . . .
H5A H 0.3777 0.7969 0.7461 0.030 Uiso 1 1 calc R . .
Cu3 Cu 0.5000 0.84277(9) 0.5000 0.0295(3) Uani 1 2 d S . .
S2 S 0.5000 1.0000 0.5000 0.0645(17) Uani 1 4 d S . .

loop_
_atom_site_aniso_label
_atom_site_aniso_U_11
_atom_site_aniso_U_22
_atom_site_aniso_U_33
_atom_site_aniso_U_23
_atom_site_aniso_U_13
_atom_site_aniso_U_12
Cu1 0.0330(8) 0.0330(8) 0.0330(8) 0.000 0.000 0.000
Cu2 0.0308(5) 0.0254(5) 0.0297(5) 0.0060(4) 0.0085(4) 0.0052(4)
I1 0.01604(17) 0.01604(17) 0.01604(17) 0.00204(18) -0.00204(18) -0.00204(18)
S1 0.0198(8) 0.0162(7) 0.0187(8) -0.0020(6) 0.0011(7) 0.0007(7)
N1 0.031(3) 0.020(3) 0.018(3) 0.002(3) 0.005(3) 0.009(3)
C1 0.015(3) 0.022(4) 0.027(3) -0.004(3) 0.005(3) -0.003(3)
C2 0.036(4) 0.028(4) 0.020(3) -0.005(3) 0.006(3) 0.006(3)
C3 0.040(5) 0.022(4) 0.031(4) 0.000(3) -0.001(4) 0.007(3)
C4 0.029(4) 0.027(4) 0.025(4) 0.000(3) 0.001(3) 0.001(3)
C5 0.027(4) 0.025(4) 0.025(4) 0.000(3) -0.001(3) 0.012(3)
Cu3 0.0285(7) 0.0276(7) 0.0325(7) 0.000 0.0068(6) 0.000
S2 0.046(3) 0.058(3) 0.089(5) 0.000 0.000 0.000

loop_
_atom_type_symbol
_atom_type_description
_atom_type_scat_dispersion_real
_atom_type_scat_dispersion_imag
_atom_type_scat_source
C C 0.0033 0.0016 'International Tables Vol C Tables 4.2.6.8 and 6.1.1.4'
H H 0.0000 0.0000 'International Tables Vol C Tables 4.2.6.8 and 6.1.1.4'
N N 0.0061 0.0033 'International Tables Vol C Tables 4.2.6.8 and 6.1.1.4'
S S 0.1246 0.1234 'International Tables Vol C Tables 4.2.6.8 and 6.1.1.4'
Cu Cu 0.3201 1.2651 'International Tables Vol C Tables 4.2.6.8 and 6.1.1.4'
I I -0.4742 1.8119 'International Tables Vol C Tables 4.2.6.8 and 6.1.1.4'

loop_
_geom_angle_atom_site_label_1
_geom_angle_atom_site_label_2
_geom_angle_atom_site_label_3
_geom_angle
_geom_angle_site_symmetry_1
_geom_angle_site_symmetry_3
_geom_angle_publ_flag
I1 Cu1 I1 109.5 4_577 . ?
I1 Cu1 I1 109.5 4_577 2_575 ?
I1 Cu1 I1 109.5 . 2_575 ?
I1 Cu1 I1 109.471(1) 4_577 3_557 ?
I1 Cu1 I1 109.5 . 3_557 ?
I1 Cu1 I1 109.5 2_575 3_557 ?
N1 Cu2 S1 112.98(18) . 18_466 ?
N1 Cu2 S1 103.7(2) . 21_455 ?
S1 Cu2 S1 122.67(9) 18_466 21_455 ?
N1 Cu2 I1 105.58(18) . . ?
S1 Cu2 I1 112.14(6) 18_466 . ?
S1 Cu2 I1 97.66(5) 21_455 . ?
Cu1 I1 Cu2 103.29(3) . 10_656 ?
Cu1 I1 Cu2 103.29(3) . 7_665 ?
Cu2 I1 Cu2 114.88(2) 10_656 7_665 ?
Cu1 I1 Cu2 103.29(3) . . ?
Cu2 I1 Cu2 114.88(2) 10_656 . ?
Cu2 I1 Cu2 114.88(2) 7_665 . ?
C1 S1 Cu3 105.8(2) . . ?
C1 S1 Cu2 106.2(3) . 24_665 ?
Cu3 S1 Cu2 103.07(9) . 24_665 ?
C1 S1 Cu2 105.7(2) . 17_454 ?
Cu3 S1 Cu2 126.77(7) . 17_454 ?
Cu2 S1 Cu2 107.80(8) 24_665 17_454 ?
C4 N1 C3 116.3(7) . . ?
C4 N1 Cu2 117.1(5) . . ?
C3 N1 Cu2 126.5(5) . . ?
C2 C1 C5 116.7(7) . . ?
C2 C1 S1 122.7(6) . . ?
C5 C1 S1 120.5(6) . . ?
C1 C2 C3 120.0(7) . . ?
C1 C2 H2A 120.0 . . ?
C3 C2 H2A 120.0 . . ?
N1 C3 C2 123.4(8) . . ?
N1 C3 H3A 118.3 . . ?
C2 C3 H3A 118.3 . . ?
N1 C4 C5 124.2(7) . . ?
N1 C4 H4A 117.9 . . ?
C5 C4 H4A 117.9 . . ?
C4 C5 C1 119.3(7) . . ?
C4 C5 H5A 120.3 . . ?
C1 C5 H5A 120.3 . . ?
S1 Cu3 S1 114.47(10) 3_656 . ?
S1 Cu3 S2 122.77(5) 3_656 . ?
S1 Cu3 S2 122.77(5) . . ?
Cu3 S2 Cu3 180.0 2_675 . ?

loop_
_geom_bond_atom_site_label_1
_geom_bond_atom_site_label_2
_geom_bond_distance
_geom_bond_site_symmetry_2
_geom_bond_publ_flag
Cu1 I1 2.5995(8) 4_577 ?
Cu1 I1 2.5995(8) . ?
Cu1 I1 2.5995(8) 2_575 ?
Cu1 I1 2.5995(8) 3_557 ?
Cu2 N1 2.071(6) . ?
Cu2 S1 2.283(2) 18_466 ?
Cu2 S1 2.421(2) 21_455 ?
Cu2 I1 2.6493(10) . ?
I1 Cu2 2.6493(10) 10_656 ?
I1 Cu2 2.6493(10) 7_665 ?
S1 C1 1.761(7) . ?
S1 Cu3 2.277(2) . ?
S1 Cu2 2.283(2) 24_665 ?
S1 Cu2 2.421(2) 17_454 ?
N1 C4 1.329(10) . ?
N1 C3 1.336(10) . ?
C1 C2 1.379(10) . ?
C1 C5 1.394(10) . ?
C2 C3 1.382(10) . ?
C2 H2A 0.9300 . ?
C3 H3A 0.9300 . ?
C4 C5 1.375(10) . ?
C4 H4A 0.9300 . ?
C5 H5A 0.9300 . ?
Cu3 S1 2.277(2) 3_656 ?
Cu3 S2 2.5116(14) . ?
S2 Cu3 2.5116(14) 2_675 ?
